data_1564444
loop_
_publ_author_name
'Oloyede, Hammed Olawale'
'Woods, Joseph Anthony Orighomisan'
'G\"orls, Helmar'
'Plass, Winfried'
'Eseola, Abiodun Omokehinde'

_publ_section_title
;
 Coordination environment variations in multinuclear trigonal bipyramid
 Co(II) complexes bearing tetradentate sulfonamide N-donors and
 phenoxazinone synthase activities
;
_journal_name_full 'Inorganica Chimica Acta'
_journal_page_first 119664
_journal_paper_doi 10.1016/j.ica.2020.119664
_journal_volume 509
_journal_year 2020
_chemical_formula_moiety 'C102 H166 Co2 N8 Na2 O14 S6, 2(C2 H3 N)'
_chemical_formula_sum 'C106 H172 Co2 N10 Na2 O14 S6'
_chemical_formula_weight 2166.73
_space_group_crystal_system triclinic
_space_group_IT_number 2
_space_group_name_Hall '-P 1'
_space_group_name_H-M_alt 'P -1'
_atom_sites_solution_hydrogens mixed
_audit_creation_method SHELXL-2018/3
_cell_angle_alpha 66.322(1)
_cell_angle_beta 71.005(1)
_cell_angle_gamma 69.533(1)
_cell_formula_units_Z 1
_cell_length_a 14.6460(3)
_cell_length_b 15.3244(2)
_cell_length_c 15.5140(3)
_cell_measurement_reflns_used 33835
_cell_measurement_temperature 133(2)
_cell_measurement_theta_max 27.484
_cell_measurement_theta_min 2.330
_cell_volume 2917.24(9)
_computing_cell_refinement DENZO
_computing_data_collection COLLECT
_computing_data_reduction DENZO
_computing_molecular_graphics SHELXTL/PC
_computing_publication_material 'SHELXL-2018/3 (Sheldrick, 2018)'
_computing_structure_refinement 'SHELXL-2018/3 (Sheldrick, 2018)'
_computing_structure_solution 'SHELXS-97 (Sheldrick, 2008)'
_diffrn_ambient_temperature 133(2)
_diffrn_measured_fraction_theta_full 0.993
_diffrn_measured_fraction_theta_max 0.988
_diffrn_measurement_device_type Kappa-CCD
_diffrn_measurement_method 'phi + omega - scans'
_diffrn_radiation_type MoK\a
_diffrn_radiation_wavelength 0.71073
_diffrn_reflns_av_R_equivalents 0.0324
_diffrn_reflns_av_unetI/netI 0.0461
_diffrn_reflns_Laue_measured_fraction_full 0.993
_diffrn_reflns_Laue_measured_fraction_max 0.988
_diffrn_reflns_limit_h_max 18
_diffrn_reflns_limit_h_min -19
_diffrn_reflns_limit_k_max 19
_diffrn_reflns_limit_k_min -19
_diffrn_reflns_limit_l_max 20
_diffrn_reflns_limit_l_min -20
_diffrn_reflns_number 33835
_diffrn_reflns_point_group_measured_fraction_full 0.993
_diffrn_reflns_point_group_measured_fraction_max 0.988
_diffrn_reflns_theta_full 25.242
_diffrn_reflns_theta_max 27.484
_diffrn_reflns_theta_min 2.330
_exptl_absorpt_coefficient_mu 0.460
_exptl_absorpt_correction_T_max 0.7456
_exptl_absorpt_correction_T_min 0.6961
_exptl_absorpt_correction_type multi-scan
_exptl_absorpt_process_details
;
 SADABS 2016/2: Krause, L., Herbst-Irmer, R., Sheldrick G.M. & Stalke D.,
 J. Appl. Cryst. 48 (2015) 3-10
;
_exptl_crystal_colour brown
_exptl_crystal_density_diffrn 1.233
_exptl_crystal_density_method 'not measured'
_exptl_crystal_description prism
_exptl_crystal_F_000 1162
_exptl_crystal_size_max 0.118
_exptl_crystal_size_mid 0.110
_exptl_crystal_size_min 0.088
_refine_diff_density_max 0.419
_refine_diff_density_min -0.461
_refine_diff_density_rms 0.062
_refine_ls_extinction_coef .
_refine_ls_extinction_method none
_refine_ls_goodness_of_fit_ref 1.058
_refine_ls_hydrogen_treatment mixed
_refine_ls_matrix_type full
_refine_ls_number_parameters 658
_refine_ls_number_reflns 13219
_refine_ls_number_restraints 0
_refine_ls_restrained_S_all 1.058
_refine_ls_R_factor_all 0.0573
_refine_ls_R_factor_gt 0.0431
_refine_ls_shift/su_max 0.043
_refine_ls_shift/su_mean 0.000
_refine_ls_structure_factor_coef Fsqd
_refine_ls_weighting_details 'w=1/[\s^2^(Fo^2^)+(0.0161P)^2^+3.3119P] where P=(Fo^2^+2Fc^2^)/3'
_refine_ls_weighting_scheme calc
_refine_ls_wR_factor_gt 0.0883
_refine_ls_wR_factor_ref 0.0956
_reflns_Friedel_coverage 0.000
_reflns_Friedel_fraction_full .
_reflns_Friedel_fraction_max .
_reflns_number_gt 11141
_reflns_number_total 13219
_reflns_threshold_expression 'I > 2\s(I)'
_cod_data_source_file 3.cif
_cod_data_source_block 3
_cod_original_cell_volume 2917.24(10)
_cod_database_code 1564444
_shelx_shelxl_version_number 2018/3
_shelx_space_group_comment
;
The symmetry employed for this shelxl refinement is uniquely defined
by the following loop, which should always be used as a source of
symmetry information in preference to the above space-group names.
They are only intended as comments.
;
_shelx_estimated_absorpt_t_min 0.948
_shelx_estimated_absorpt_t_max 0.961

loop_
_space_group_symop_operation_xyz
'x, y, z'
'-x, -y, -z'

loop_
_atom_site_label
_atom_site_type_symbol
_atom_site_fract_x
_atom_site_fract_y
_atom_site_fract_z
_atom_site_U_iso_or_equiv
_atom_site_adp_type
_atom_site_occupancy
_atom_site_site_symmetry_order
_atom_site_calc_flag
_atom_site_refinement_flags_posn
_atom_site_refinement_flags_adp
_atom_site_refinement_flags_occupancy
_atom_site_disorder_assembly
_atom_site_disorder_group
Co1 Co 0.45345(2) 0.66989(2) 0.64443(2) 0.01438(7) Uani 1 1 d . . . . .
S1 S 0.21352(4) 0.72453(4) 0.74713(3) 0.01731(10) Uani 1 1 d . . . . .
S2 S 0.52014(4) 0.76720(3) 0.41927(3) 0.01709(10) Uani 1 1 d . . . . .
S3 S 0.58675(3) 0.45521(3) 0.65968(3) 0.01404(10) Uani 1 1 d . . . . .
Na1 Na 0.57423(6) 0.56952(5) 0.39650(6) 0.01736(16) Uani 1 1 d . . . . .
O1 O 0.20832(10) 0.65693(11) 0.70491(10) 0.0204(3) Uani 1 1 d . . . . .
O2 O 0.15461(11) 0.82403(11) 0.71127(10) 0.0258(3) Uani 1 1 d . . . . .
O3 O 0.62094(11) 0.71898(10) 0.37941(10) 0.0222(3) Uani 1 1 d . . . . .
O4 O 0.44675(11) 0.72067(10) 0.42270(10) 0.0203(3) Uani 1 1 d . . . . .
O5 O 0.58023(10) 0.48151(9) 0.55985(9) 0.0154(3) Uani 1 1 d . . . . .
O6 O 0.51871(10) 0.39459(10) 0.72514(10) 0.0182(3) Uani 1 1 d . . . . .
O7 O 0.37907(11) 0.60081(10) 0.59805(11) 0.0163(3) Uani 1 1 d . . . . .
N1 N 0.52044(13) 0.72934(12) 0.70875(12) 0.0193(4) Uani 1 1 d . . . . .
N2 N 0.32721(13) 0.71849(12) 0.73389(12) 0.0183(3) Uani 1 1 d . . . . .
N3 N 0.50658(13) 0.76918(12) 0.52313(12) 0.0184(3) Uani 1 1 d . . . . .
N4 N 0.56867(12) 0.55332(12) 0.67978(12) 0.0172(3) Uani 1 1 d . . . . .
C1 C 0.44420(16) 0.74708(16) 0.79391(15) 0.0228(4) Uani 1 1 d . . . . .
H1A H 0.457910 0.795634 0.811930 0.027 Uiso 1 1 calc R U . . .
H1B H 0.447917 0.684910 0.848937 0.027 Uiso 1 1 calc R U . . .
C2 C 0.34025(16) 0.78537(16) 0.77364(16) 0.0233(4) Uani 1 1 d . . . . .
H2A H 0.289566 0.787356 0.833851 0.028 Uiso 1 1 calc R U . . .
H2B H 0.331982 0.852920 0.726770 0.028 Uiso 1 1 calc R U . . .
C3 C 0.16415(15) 0.67461(14) 0.87449(14) 0.0166(4) Uani 1 1 d . . . . .
C4 C 0.08553(15) 0.73084(14) 0.92737(14) 0.0175(4) Uani 1 1 d . . . . .
C5 C 0.04347(15) 0.68072(15) 1.02174(15) 0.0208(4) Uani 1 1 d . . . . .
H5A H -0.010856 0.717358 1.057256 0.025 Uiso 1 1 calc R U . . .
C6 C 0.07679(15) 0.58050(15) 1.06621(15) 0.0199(4) Uani 1 1 d . . . . .
C7 C 0.15845(15) 0.52866(15) 1.01417(15) 0.0207(4) Uani 1 1 d . . . . .
H7A H 0.184213 0.460383 1.044471 0.025 Uiso 1 1 calc R U . . .
C8 C 0.20399(15) 0.57276(15) 0.91946(14) 0.0187(4) Uani 1 1 d . . . . .
C9 C 0.03980(16) 0.84208(15) 0.89057(15) 0.0215(4) Uani 1 1 d . . . . .
H9A H 0.087559 0.871416 0.831683 0.026 Uiso 1 1 calc R U . . .
C10 C -0.05731(19) 0.86175(19) 0.8615(2) 0.0392(6) Uani 1 1 d . . . . .
H10A H -0.044149 0.831676 0.812199 0.059 Uiso 1 1 calc R U . . .
H10B H -0.084873 0.932952 0.835625 0.059 Uiso 1 1 calc R U . . .
H10C H -0.105314 0.833263 0.918098 0.059 Uiso 1 1 calc R U . . .
C11 C 0.0227(2) 0.89182(18) 0.96456(19) 0.0429(7) Uani 1 1 d . . . . .
H11A H 0.005043 0.963495 0.934184 0.064 Uiso 1 1 calc R U . . .
H11B H 0.083801 0.871603 0.988191 0.064 Uiso 1 1 calc R U . . .
H11C H -0.031783 0.872191 1.018665 0.064 Uiso 1 1 calc R U . . .
C12 C 0.02892(16) 0.52920(16) 1.16885(15) 0.0227(4) Uani 1 1 d . . . . .
H12A H -0.035552 0.575495 1.187836 0.027 Uiso 1 1 calc R U . . .
C13 C 0.09553(18) 0.50651(19) 1.23758(16) 0.0318(5) Uani 1 1 d . . . . .
H13A H 0.108176 0.567653 1.231542 0.048 Uiso 1 1 calc R U . . .
H13B H 0.159041 0.460415 1.221093 0.048 Uiso 1 1 calc R U . . .
H13C H 0.061946 0.476980 1.304032 0.048 Uiso 1 1 calc R U . . .
C14 C 0.00544(17) 0.43564(17) 1.17835(17) 0.0297(5) Uani 1 1 d . . . . .
H14A H -0.030657 0.450318 1.128924 0.045 Uiso 1 1 calc R U . . .
H14B H -0.035902 0.411476 1.242385 0.045 Uiso 1 1 calc R U . . .
H14C H 0.067845 0.385142 1.169841 0.045 Uiso 1 1 calc R U . . .
C15 C 0.29437(15) 0.50490(15) 0.87340(15) 0.0214(4) Uani 1 1 d . . . . .
H15A H 0.325023 0.546668 0.809254 0.026 Uiso 1 1 calc R U . . .
C16 C 0.37306(16) 0.45509(17) 0.93537(17) 0.0284(5) Uani 1 1 d . . . . .
H16A H 0.391023 0.505458 0.945747 0.043 Uiso 1 1 calc R U . . .
H16B H 0.432583 0.416811 0.902278 0.043 Uiso 1 1 calc R U . . .
H16C H 0.345872 0.411157 0.997674 0.043 Uiso 1 1 calc R U . . .
C17 C 0.26364(18) 0.42815(16) 0.85658(17) 0.0292(5) Uani 1 1 d . . . . .
H17A H 0.219347 0.461567 0.810914 0.044 Uiso 1 1 calc R U . . .
H17B H 0.228627 0.389507 0.917863 0.044 Uiso 1 1 calc R U . . .
H17C H 0.323297 0.384272 0.830192 0.044 Uiso 1 1 calc R U . . .
C18 C 0.54185(17) 0.82193(16) 0.63411(15) 0.0243(5) Uani 1 1 d . . . . .
H18A H 0.593468 0.838818 0.648431 0.029 Uiso 1 1 calc R U . . .
H18B H 0.480605 0.876466 0.634902 0.029 Uiso 1 1 calc R U . . .
C19 C 0.57827(17) 0.80954(16) 0.53495(15) 0.0232(4) Uani 1 1 d . . . . .
H19A H 0.581837 0.873876 0.484227 0.028 Uiso 1 1 calc R U . . .
H19B H 0.645667 0.763969 0.529613 0.028 Uiso 1 1 calc R U . . .
C20 C 0.48699(15) 0.89169(14) 0.34008(14) 0.0174(4) Uani 1 1 d . . . . .
C21 C 0.55565(15) 0.93398(14) 0.25791(14) 0.0166(4) Uani 1 1 d . . . . .
C22 C 0.51585(15) 1.02157(14) 0.19101(14) 0.0184(4) Uani 1 1 d . . . . .
H22A H 0.560013 1.049686 0.134004 0.022 Uiso 1 1 calc R U . . .
C23 C 0.41491(15) 1.06990(14) 0.20340(14) 0.0183(4) Uani 1 1 d . . . . .
C24 C 0.35224(16) 1.03121(15) 0.28911(15) 0.0210(4) Uani 1 1 d . . . . .
H24A H 0.284103 1.066140 0.301011 0.025 Uiso 1 1 calc R U . . .
C25 C 0.38562(16) 0.94261(15) 0.35875(15) 0.0202(4) Uani 1 1 d . . . . .
C26 C 0.66857(15) 0.89245(14) 0.23685(15) 0.0190(4) Uani 1 1 d . . . . .
H26A H 0.687561 0.844139 0.298470 0.023 Uiso 1 1 calc R U . . .
C27 C 0.70165(19) 0.83763(19) 0.16412(17) 0.0352(6) Uani 1 1 d . . . . .
H27A H 0.664322 0.787669 0.186682 0.053 Uiso 1 1 calc R U . . .
H27B H 0.773205 0.805635 0.157556 0.053 Uiso 1 1 calc R U . . .
H27C H 0.688629 0.884420 0.101471 0.053 Uiso 1 1 calc R U . . .
C28 C 0.72405(18) 0.97286(17) 0.2009(2) 0.0401(7) Uani 1 1 d . . . . .
H28A H 0.704011 1.006241 0.248927 0.060 Uiso 1 1 calc R U . . .
H28B H 0.707519 1.020759 0.139925 0.060 Uiso 1 1 calc R U . . .
H28C H 0.796139 0.943074 0.191005 0.060 Uiso 1 1 calc R U . . .
C29 C 0.37774(16) 1.16162(15) 0.12333(15) 0.0231(4) Uani 1 1 d . . . . .
H29A H 0.424909 1.204359 0.099840 0.028 Uiso 1 1 calc R U . . .
C30 C 0.3807(2) 1.13206(19) 0.03911(18) 0.0392(6) Uani 1 1 d . . . . .
H30A H 0.363156 1.191400 -0.014940 0.059 Uiso 1 1 calc R U . . .
H30B H 0.332779 1.092435 0.059399 0.059 Uiso 1 1 calc R U . . .
H30C H 0.447970 1.093389 0.018910 0.059 Uiso 1 1 calc R U . . .
C31 C 0.27357(17) 1.22229(16) 0.15477(17) 0.0297(5) Uani 1 1 d . . . . .
H31A H 0.271726 1.239790 0.209632 0.045 Uiso 1 1 calc R U . . .
H31B H 0.225035 1.183661 0.173751 0.045 Uiso 1 1 calc R U . . .
H31C H 0.256896 1.282469 0.101168 0.045 Uiso 1 1 calc R U . . .
C32 C 0.30903(17) 0.91121(16) 0.45171(16) 0.0274(5) Uani 1 1 d . . . . .
H32A H 0.340959 0.843962 0.491336 0.033 Uiso 1 1 calc R U . . .
C33 C 0.2160(2) 0.9051(3) 0.4336(2) 0.0597(9) Uani 1 1 d . . . . .
H33A H 0.234759 0.858539 0.398402 0.090 Uiso 1 1 calc R U . . .
H33B H 0.182667 0.970270 0.395367 0.090 Uiso 1 1 calc R U . . .
H33C H 0.170624 0.882410 0.495369 0.090 Uiso 1 1 calc R U . . .
C34 C 0.2840(2) 0.98144(19) 0.50909(19) 0.0490(8) Uani 1 1 d . . . . .
H34A H 0.345292 0.980867 0.522231 0.073 Uiso 1 1 calc R U . . .
H34B H 0.237197 0.959839 0.570145 0.073 Uiso 1 1 calc R U . . .
H34C H 0.253471 1.048347 0.471460 0.073 Uiso 1 1 calc R U . . .
C35 C 0.61239(16) 0.65494(15) 0.73559(15) 0.0218(4) Uani 1 1 d . . . . .
H35A H 0.624397 0.661007 0.791921 0.026 Uiso 1 1 calc R U . . .
H35B H 0.670202 0.666996 0.681341 0.026 Uiso 1 1 calc R U . . .
C36 C 0.60264(16) 0.55135(15) 0.76009(15) 0.0203(4) Uani 1 1 d . . . . .
H36A H 0.667746 0.502698 0.766546 0.024 Uiso 1 1 calc R U . . .
H36B H 0.553562 0.533522 0.821424 0.024 Uiso 1 1 calc R U . . .
C37 C 0.71280(14) 0.38584(14) 0.66781(14) 0.0167(4) Uani 1 1 d . . . . .
C38 C 0.73626(15) 0.29805(16) 0.74483(15) 0.0223(4) Uani 1 1 d . . . . .
C39 C 0.83554(16) 0.24384(16) 0.73797(15) 0.0243(5) Uani 1 1 d . . . . .
H39A H 0.851821 0.183851 0.788266 0.029 Uiso 1 1 calc R U . . .
C40 C 0.91150(15) 0.27327(15) 0.66137(15) 0.0204(4) Uani 1 1 d . . . . .
C41 C 0.88700(15) 0.36231(15) 0.58978(15) 0.0199(4) Uani 1 1 d . . . . .
H41A H 0.938740 0.384075 0.537519 0.024 Uiso 1 1 calc R U . . .
C42 C 0.78954(15) 0.42127(14) 0.59128(14) 0.0169(4) Uani 1 1 d . . . . .
C43 C 0.66084(18) 0.25682(19) 0.83536(17) 0.0355(6) Uani 1 1 d . . . . .
H43A H 0.598100 0.310575 0.838898 0.043 Uiso 1 1 calc R U . . .
C44 C 0.6989(2) 0.2258(3) 0.92726(19) 0.0715(12) Uani 1 1 d . . . . .
H44A H 0.719610 0.280169 0.927199 0.107 Uiso 1 1 calc R U . . .
H44B H 0.756015 0.168087 0.929321 0.107 Uiso 1 1 calc R U . . .
H44C H 0.645488 0.209484 0.983913 0.107 Uiso 1 1 calc R U . . .
C45 C 0.6355(2) 0.1718(2) 0.8271(3) 0.0647(10) Uani 1 1 d . . . . .
H45A H 0.608392 0.195252 0.769468 0.097 Uiso 1 1 calc R U . . .
H45B H 0.585843 0.147376 0.884378 0.097 Uiso 1 1 calc R U . . .
H45C H 0.696085 0.118400 0.822323 0.097 Uiso 1 1 calc R U . . .
C46 C 1.02016(16) 0.21577(16) 0.65718(16) 0.0243(5) Uani 1 1 d . . . . .
H46A H 1.057372 0.238472 0.588937 0.029 Uiso 1 1 calc R U . . .
C47 C 1.06324(17) 0.24156(18) 0.71916(18) 0.0313(5) Uani 1 1 d . . . . .
H47A H 1.050516 0.313265 0.699789 0.047 Uiso 1 1 calc R U . . .
H47B H 1.135337 0.211931 0.710092 0.047 Uiso 1 1 calc R U . . .
H47C H 1.031367 0.215977 0.787186 0.047 Uiso 1 1 calc R U . . .
C48 C 1.03541(19) 0.10447(17) 0.6869(2) 0.0376(6) Uani 1 1 d . . . . .
H48A H 1.001905 0.090680 0.650262 0.056 Uiso 1 1 calc R U . . .
H48B H 1.007164 0.078738 0.755988 0.056 Uiso 1 1 calc R U . . .
H48C H 1.106945 0.072707 0.673651 0.056 Uiso 1 1 calc R U . . .
C49 C 0.77521(14) 0.52121(14) 0.51122(14) 0.0172(4) Uani 1 1 d . . . . .
H49A H 0.702875 0.556486 0.522401 0.021 Uiso 1 1 calc R U . . .
C50 C 0.80576(16) 0.50856(16) 0.41180(15) 0.0237(4) Uani 1 1 d . . . . .
H50A H 0.769133 0.466069 0.411485 0.036 Uiso 1 1 calc R U . . .
H50B H 0.877621 0.478421 0.397551 0.036 Uiso 1 1 calc R U . . .
H50C H 0.790079 0.573106 0.362755 0.036 Uiso 1 1 calc R U . . .
C51 C 0.83523(16) 0.58393(16) 0.51463(17) 0.0253(5) Uani 1 1 d . . . . .
H51A H 0.817740 0.588324 0.579600 0.038 Uiso 1 1 calc R U . . .
H51B H 0.819485 0.650164 0.468134 0.038 Uiso 1 1 calc R U . . .
H51C H 0.906744 0.553290 0.498344 0.038 Uiso 1 1 calc R U . . .
N1A N -0.1592(2) 0.75324(19) 0.61429(19) 0.0506(6) Uani 1 1 d . . . . .
C1A C -0.0856(2) 0.77015(19) 0.60290(19) 0.0380(6) Uani 1 1 d . . . . .
C2A C 0.0080(2) 0.7928(3) 0.5869(2) 0.0579(8) Uani 1 1 d . . . . .
H2A1 H 0.044360 0.799346 0.520211 0.087 Uiso 1 1 calc R U . . .
H2A2 H 0.048437 0.739610 0.631011 0.087 Uiso 1 1 calc R U . . .
H2A3 H -0.005457 0.854763 0.598844 0.087 Uiso 1 1 calc R U . . .
H2O7 H 0.389(2) 0.629(2) 0.539(2) 0.040(8) Uiso 1 1 d . . . . .
H1O7 H 0.316(2) 0.622(2) 0.627(2) 0.044(8) Uiso 1 1 d . . . . .

loop_
_atom_site_aniso_label
_atom_site_aniso_U_11
_atom_site_aniso_U_22
_atom_site_aniso_U_33
_atom_site_aniso_U_23
_atom_site_aniso_U_13
_atom_site_aniso_U_12
Co1 0.01530(13) 0.01381(13) 0.01501(13) -0.00506(10) -0.00235(10) -0.00523(10)
S1 0.0172(2) 0.0170(2) 0.0153(2) -0.00515(18) -0.00127(18) -0.00377(18)
S2 0.0218(2) 0.0124(2) 0.0159(2) -0.00308(18) -0.00423(19) -0.00467(18)
S3 0.0127(2) 0.0151(2) 0.0141(2) -0.00383(18) -0.00297(17) -0.00423(17)
Na1 0.0174(4) 0.0161(4) 0.0199(4) -0.0061(3) -0.0038(3) -0.0056(3)
O1 0.0172(7) 0.0274(8) 0.0198(7) -0.0118(6) -0.0014(6) -0.0068(6)
O2 0.0250(8) 0.0214(8) 0.0198(8) -0.0036(6) -0.0019(6) 0.0007(6)
O3 0.0242(8) 0.0150(7) 0.0209(7) -0.0035(6) -0.0021(6) -0.0027(6)
O4 0.0278(8) 0.0158(7) 0.0193(7) -0.0034(6) -0.0071(6) -0.0087(6)
O5 0.0151(7) 0.0168(7) 0.0149(7) -0.0040(5) -0.0049(5) -0.0046(5)
O6 0.0147(7) 0.0200(7) 0.0176(7) -0.0033(6) -0.0014(5) -0.0070(5)
O7 0.0148(7) 0.0187(7) 0.0166(7) -0.0079(6) -0.0014(6) -0.0050(6)
N1 0.0227(9) 0.0207(9) 0.0184(8) -0.0078(7) -0.0017(7) -0.0105(7)
N2 0.0189(8) 0.0189(8) 0.0204(9) -0.0093(7) -0.0002(7) -0.0087(7)
N3 0.0233(9) 0.0172(8) 0.0162(8) -0.0037(7) -0.0038(7) -0.0094(7)
N4 0.0177(8) 0.0184(8) 0.0187(8) -0.0077(7) -0.0069(7) -0.0037(7)
C1 0.0289(11) 0.0244(11) 0.0223(11) -0.0129(9) -0.0033(9) -0.0111(9)
C2 0.0270(11) 0.0237(11) 0.0244(11) -0.0144(9) 0.0001(9) -0.0099(9)
C3 0.0172(9) 0.0178(10) 0.0150(9) -0.0064(8) -0.0008(7) -0.0059(8)
C4 0.0169(9) 0.0181(10) 0.0192(10) -0.0084(8) -0.0043(8) -0.0033(8)
C5 0.0174(10) 0.0242(11) 0.0207(10) -0.0111(8) -0.0016(8) -0.0027(8)
C6 0.0187(10) 0.0229(10) 0.0175(10) -0.0066(8) -0.0018(8) -0.0063(8)
C7 0.0200(10) 0.0163(10) 0.0214(10) -0.0048(8) -0.0023(8) -0.0028(8)
C8 0.0160(9) 0.0190(10) 0.0199(10) -0.0072(8) -0.0014(8) -0.0041(8)
C9 0.0238(11) 0.0170(10) 0.0199(10) -0.0074(8) -0.0022(8) -0.0012(8)
C10 0.0304(13) 0.0307(13) 0.0480(16) -0.0041(12) -0.0169(12) -0.0003(10)
C11 0.072(2) 0.0230(12) 0.0323(14) -0.0135(11) -0.0118(13) -0.0050(12)
C12 0.0185(10) 0.0250(11) 0.0177(10) -0.0047(8) -0.0008(8) -0.0032(8)
C13 0.0282(12) 0.0410(14) 0.0210(11) -0.0067(10) -0.0038(9) -0.0079(10)
C14 0.0254(12) 0.0326(13) 0.0263(12) -0.0055(10) 0.0003(9) -0.0120(10)
C15 0.0190(10) 0.0172(10) 0.0211(10) -0.0063(8) 0.0021(8) -0.0025(8)
C16 0.0203(11) 0.0270(12) 0.0290(12) -0.0082(10) 0.0001(9) -0.0016(9)
C17 0.0306(12) 0.0225(11) 0.0319(12) -0.0140(10) 0.0010(10) -0.0047(9)
C18 0.0321(12) 0.0234(11) 0.0230(11) -0.0074(9) -0.0025(9) -0.0170(9)
C19 0.0297(12) 0.0238(11) 0.0199(10) -0.0045(8) -0.0033(9) -0.0162(9)
C20 0.0224(10) 0.0117(9) 0.0176(10) -0.0031(7) -0.0056(8) -0.0044(7)
C21 0.0194(10) 0.0154(9) 0.0180(10) -0.0072(8) -0.0044(8) -0.0054(7)
C22 0.0209(10) 0.0181(10) 0.0158(9) -0.0026(8) -0.0039(8) -0.0078(8)
C23 0.0230(10) 0.0158(9) 0.0191(10) -0.0041(8) -0.0090(8) -0.0062(8)
C24 0.0186(10) 0.0180(10) 0.0245(11) -0.0047(8) -0.0058(8) -0.0039(8)
C25 0.0215(10) 0.0175(10) 0.0199(10) -0.0031(8) -0.0032(8) -0.0080(8)
C26 0.0219(10) 0.0143(9) 0.0192(10) -0.0044(8) -0.0044(8) -0.0038(8)
C27 0.0330(13) 0.0444(15) 0.0284(13) -0.0222(11) -0.0028(10) -0.0015(11)
C28 0.0248(12) 0.0220(12) 0.0668(19) -0.0018(12) -0.0159(12) -0.0073(10)
C29 0.0244(11) 0.0199(10) 0.0231(11) 0.0001(8) -0.0102(9) -0.0072(8)
C30 0.0551(17) 0.0348(14) 0.0266(13) -0.0051(11) -0.0207(12) -0.0050(12)
C31 0.0264(12) 0.0204(11) 0.0357(13) 0.0013(9) -0.0146(10) -0.0033(9)
C32 0.0218(11) 0.0223(11) 0.0257(11) -0.0007(9) 0.0003(9) -0.0044(9)
C33 0.0337(16) 0.079(2) 0.0483(18) 0.0089(16) -0.0055(13) -0.0309(16)
C34 0.066(2) 0.0249(13) 0.0280(14) -0.0059(11) 0.0153(13) -0.0062(13)
C35 0.0208(10) 0.0283(11) 0.0231(11) -0.0107(9) -0.0062(8) -0.0099(9)
C36 0.0213(10) 0.0240(11) 0.0185(10) -0.0067(8) -0.0075(8) -0.0064(8)
C37 0.0134(9) 0.0189(10) 0.0168(9) -0.0049(8) -0.0048(7) -0.0027(7)
C38 0.0186(10) 0.0241(11) 0.0185(10) -0.0012(8) -0.0035(8) -0.0061(8)
C39 0.0203(11) 0.0240(11) 0.0205(11) -0.0001(9) -0.0068(8) -0.0023(8)
C40 0.0173(10) 0.0212(10) 0.0215(10) -0.0070(8) -0.0052(8) -0.0025(8)
C41 0.0160(10) 0.0232(10) 0.0178(10) -0.0045(8) -0.0015(8) -0.0062(8)
C42 0.0178(10) 0.0181(10) 0.0167(9) -0.0044(8) -0.0060(8) -0.0062(8)
C43 0.0212(11) 0.0392(14) 0.0228(12) 0.0081(10) -0.0027(9) -0.0036(10)
C44 0.0357(16) 0.112(3) 0.0193(13) 0.0080(16) -0.0016(12) -0.0026(17)
C45 0.0418(17) 0.0428(17) 0.076(2) 0.0082(16) 0.0077(16) -0.0231(14)
C46 0.0180(10) 0.0234(11) 0.0231(11) -0.0040(9) -0.0042(8) 0.0002(8)
C47 0.0197(11) 0.0350(13) 0.0339(13) -0.0082(10) -0.0096(10) -0.0008(9)
C48 0.0299(13) 0.0271(13) 0.0485(16) -0.0129(11) -0.0092(12) 0.0025(10)
C49 0.0145(9) 0.0184(10) 0.0167(10) -0.0017(8) -0.0044(7) -0.0058(7)
C50 0.0222(11) 0.0265(11) 0.0192(10) -0.0048(9) -0.0037(8) -0.0062(9)
C51 0.0212(11) 0.0233(11) 0.0312(12) -0.0037(9) -0.0079(9) -0.0095(9)
N1A 0.0453(15) 0.0539(15) 0.0537(16) -0.0182(12) -0.0058(12) -0.0174(12)
C1A 0.0432(16) 0.0362(14) 0.0343(14) -0.0090(11) -0.0090(12) -0.0121(12)
C2A 0.055(2) 0.064(2) 0.057(2) -0.0061(16) -0.0186(16) -0.0274(17)

loop_
_atom_type_symbol
_atom_type_description
_atom_type_scat_dispersion_real
_atom_type_scat_dispersion_imag
_atom_type_scat_source
C C 0.0033 0.0016 'International Tables Vol C Tables 4.2.6.8 and 6.1.1.4'
H H 0.0000 0.0000 'International Tables Vol C Tables 4.2.6.8 and 6.1.1.4'
N N 0.0061 0.0033 'International Tables Vol C Tables 4.2.6.8 and 6.1.1.4'
O O 0.0106 0.0060 'International Tables Vol C Tables 4.2.6.8 and 6.1.1.4'
Na Na 0.0362 0.0249 'International Tables Vol C Tables 4.2.6.8 and 6.1.1.4'
S S 0.1246 0.1234 'International Tables Vol C Tables 4.2.6.8 and 6.1.1.4'
Co Co 0.3494 0.9721 'International Tables Vol C Tables 4.2.6.8 and 6.1.1.4'

loop_
_geom_angle_atom_site_label_1
_geom_angle_atom_site_label_2
_geom_angle_atom_site_label_3
_geom_angle
_geom_angle_site_symmetry_1
_geom_angle_site_symmetry_3
N3 Co1 N4 107.79(7) . .
N3 Co1 N2 118.32(7) . .
N4 Co1 N2 127.78(7) . .
N3 Co1 O7 104.91(6) . .
N4 Co1 O7 97.76(6) . .
N2 Co1 O7 93.07(6) . .
N3 Co1 N1 81.95(7) . .
N4 Co1 N1 80.74(7) . .
N2 Co1 N1 82.67(7) . .
O7 Co1 N1 173.08(6) . .
O2 S1 O1 113.68(9) . .
O2 S1 N2 113.05(9) . .
O1 S1 N2 108.55(8) . .
O2 S1 C3 108.77(9) . .
O1 S1 C3 104.94(9) . .
N2 S1 C3 107.35(9) . .
O3 S2 O4 111.51(9) . .
O3 S2 N3 113.66(9) . .
O4 S2 N3 108.10(9) . .
O3 S2 C20 109.12(9) . .
O4 S2 C20 105.11(9) . .
N3 S2 C20 108.97(9) . .
O3 S2 Na1 56.72(6) . .
O4 S2 Na1 56.58(6) . .
N3 S2 Na1 116.96(6) . .
C20 S2 Na1 133.80(7) . .
O6 S3 O5 110.60(8) . .
O6 S3 N4 114.41(9) . .
O5 S3 N4 107.72(8) . .
O6 S3 C37 109.32(9) . .
O5 S3 C37 106.76(8) . .
N4 S3 C37 107.72(9) . .
O6 S3 Na1 56.18(6) . 2_666
O5 S3 Na1 55.96(6) . 2_666
N4 S3 Na1 117.77(6) . 2_666
C37 S3 Na1 134.27(7) . 2_666
O5 Na1 O7 77.34(5) . 2_666
O5 Na1 O5 83.99(5) . 2_666
O7 Na1 O5 72.58(5) 2_666 2_666
O5 Na1 O6 142.23(6) . 2_666
O7 Na1 O6 86.28(5) 2_666 2_666
O5 Na1 O6 58.54(5) 2_666 2_666
O5 Na1 O4 96.79(5) . .
O7 Na1 O4 151.51(6) 2_666 .
O5 Na1 O4 79.12(5) 2_666 .
O6 Na1 O4 81.69(5) 2_666 .
O5 Na1 O3 98.98(5) . .
O7 Na1 O3 150.47(6) 2_666 .
O5 Na1 O3 136.69(6) 2_666 .
O6 Na1 O3 111.22(5) 2_666 .
O4 Na1 O3 57.59(5) . .
O5 Na1 S3 112.73(4) . 2_666
O7 Na1 S3 73.73(4) 2_666 2_666
O5 Na1 S3 29.64(3) 2_666 2_666
O6 Na1 S3 29.49(3) 2_666 2_666
O4 Na1 S3 83.36(4) . 2_666
O3 Na1 S3 132.42(4) . 2_666
O5 Na1 S2 94.44(4) . .
O7 Na1 S2 171.72(5) 2_666 .
O5 Na1 S2 107.81(4) 2_666 .
O6 Na1 S2 101.03(4) 2_666 .
O4 Na1 S2 29.19(3) . .
O3 Na1 S2 29.06(3) . .
S3 Na1 S2 110.89(3) 2_666 .
O5 Na1 Na1 42.97(4) . 2_666
O7 Na1 Na1 69.53(4) 2_666 2_666
O5 Na1 Na1 41.02(3) 2_666 2_666
O6 Na1 Na1 99.44(5) 2_666 2_666
O4 Na1 Na1 87.05(4) . 2_666
O3 Na1 Na1 126.99(5) . 2_666
S3 Na1 Na1 70.09(3) 2_666 2_666
S2 Na1 Na1 105.11(3) . 2_666
S2 O3 Na1 94.22(8) . .
S2 O4 Na1 94.23(7) . .
S3 O5 Na1 162.69(9) . .
S3 O5 Na1 94.40(7) . 2_666
Na1 O5 Na1 96.01(5) . 2_666
S3 O6 Na1 94.33(7) . 2_666
Co1 O7 Na1 127.54(7) . 2_666
Co1 O7 H2O7 101.8(19) . .
Na1 O7 H2O7 100.5(19) 2_666 .
Co1 O7 H1O7 100.1(18) . .
Na1 O7 H1O7 114.4(18) 2_666 .
H2O7 O7 H1O7 112(3) . .
C1 N1 C35 112.05(16) . .
C1 N1 C18 112.40(16) . .
C35 N1 C18 112.20(17) . .
C1 N1 Co1 105.44(12) . .
C35 N1 Co1 108.00(12) . .
C18 N1 Co1 106.24(12) . .
C2 N2 S1 112.62(13) . .
C2 N2 Co1 112.05(13) . .
S1 N2 Co1 132.76(10) . .
C19 N3 S2 115.92(14) . .
C19 N3 Co1 113.56(12) . .
S2 N3 Co1 123.63(10) . .
C36 N4 S3 120.31(13) . .
C36 N4 Co1 112.26(12) . .
S3 N4 Co1 122.04(9) . .
N1 C1 C2 111.11(17) . .
N1 C1 H1A 109.4 . .
C2 C1 H1A 109.4 . .
N1 C1 H1B 109.4 . .
C2 C1 H1B 109.4 . .
H1A C1 H1B 108.0 . .
N2 C2 C1 108.16(16) . .
N2 C2 H2A 110.1 . .
C1 C2 H2A 110.1 . .
N2 C2 H2B 110.1 . .
C1 C2 H2B 110.1 . .
H2A C2 H2B 108.4 . .
C4 C3 C8 120.48(18) . .
C4 C3 S1 122.82(15) . .
C8 C3 S1 116.60(14) . .
C5 C4 C3 117.50(18) . .
C5 C4 C9 116.21(17) . .
C3 C4 C9 126.28(18) . .
C6 C5 C4 123.47(19) . .
C6 C5 H5A 118.3 . .
C4 C5 H5A 118.3 . .
C5 C6 C7 117.43(19) . .
C5 C6 C12 121.66(18) . .
C7 C6 C12 120.88(18) . .
C6 C7 C8 122.70(19) . .
C6 C7 H7A 118.7 . .
C8 C7 H7A 118.7 . .
C7 C8 C3 118.18(18) . .
C7 C8 C15 115.80(17) . .
C3 C8 C15 126.02(18) . .
C10 C9 C11 110.8(2) . .
C10 C9 C4 109.76(18) . .
C11 C9 C4 112.32(18) . .
C10 C9 H9A 107.9 . .
C11 C9 H9A 107.9 . .
C4 C9 H9A 107.9 . .
C9 C10 H10A 109.5 . .
C9 C10 H10B 109.5 . .
H10A C10 H10B 109.5 . .
C9 C10 H10C 109.5 . .
H10A C10 H10C 109.5 . .
H10B C10 H10C 109.5 . .
C9 C11 H11A 109.5 . .
C9 C11 H11B 109.5 . .
H11A C11 H11B 109.5 . .
C9 C11 H11C 109.5 . .
H11A C11 H11C 109.5 . .
H11B C11 H11C 109.5 . .
C6 C12 C14 112.15(18) . .
C6 C12 C13 110.33(18) . .
C14 C12 C13 110.84(18) . .
C6 C12 H12A 107.8 . .
C14 C12 H12A 107.8 . .
C13 C12 H12A 107.8 . .
C12 C13 H13A 109.5 . .
C12 C13 H13B 109.5 . .
H13A C13 H13B 109.5 . .
C12 C13 H13C 109.5 . .
H13A C13 H13C 109.5 . .
H13B C13 H13C 109.5 . .
C12 C14 H14A 109.5 . .
C12 C14 H14B 109.5 . .
H14A C14 H14B 109.5 . .
C12 C14 H14C 109.5 . .
H14A C14 H14C 109.5 . .
H14B C14 H14C 109.5 . .
C17 C15 C16 110.91(18) . .
C17 C15 C8 111.73(18) . .
C16 C15 C8 110.45(17) . .
C17 C15 H15A 107.9 . .
C16 C15 H15A 107.9 . .
C8 C15 H15A 107.9 . .
C15 C16 H16A 109.5 . .
C15 C16 H16B 109.5 . .
H16A C16 H16B 109.5 . .
C15 C16 H16C 109.5 . .
H16A C16 H16C 109.5 . .
H16B C16 H16C 109.5 . .
C15 C17 H17A 109.5 . .
C15 C17 H17B 109.5 . .
H17A C17 H17B 109.5 . .
C15 C17 H17C 109.5 . .
H17A C17 H17C 109.5 . .
H17B C17 H17C 109.5 . .
N1 C18 C19 110.08(16) . .
N1 C18 H18A 109.6 . .
C19 C18 H18A 109.6 . .
N1 C18 H18B 109.6 . .
C19 C18 H18B 109.6 . .
H18A C18 H18B 108.2 . .
N3 C19 C18 107.68(17) . .
N3 C19 H19A 110.2 . .
C18 C19 H19A 110.2 . .
N3 C19 H19B 110.2 . .
C18 C19 H19B 110.2 . .
H19A C19 H19B 108.5 . .
C25 C20 C21 121.04(17) . .
C25 C20 S2 116.06(15) . .
C21 C20 S2 122.63(15) . .
C22 C21 C20 116.77(18) . .
C22 C21 C26 117.44(18) . .
C20 C21 C26 125.79(17) . .
C23 C22 C21 123.44(19) . .
C23 C22 H22A 118.3 . .
C21 C22 H22A 118.3 . .
C24 C23 C22 117.70(18) . .
C24 C23 C29 122.82(19) . .
C22 C23 C29 119.48(19) . .
C23 C24 C25 122.34(19) . .
C23 C24 H24A 118.8 . .
C25 C24 H24A 118.8 . .
C24 C25 C20 118.15(19) . .
C24 C25 C32 116.52(19) . .
C20 C25 C32 125.27(18) . .
C21 C26 C27 111.40(18) . .
C21 C26 C28 111.83(17) . .
C27 C26 C28 110.0(2) . .
C21 C26 H26A 107.8 . .
C27 C26 H26A 107.8 . .
C28 C26 H26A 107.8 . .
C26 C27 H27A 109.5 . .
C26 C27 H27B 109.5 . .
H27A C27 H27B 109.5 . .
C26 C27 H27C 109.5 . .
H27A C27 H27C 109.5 . .
H27B C27 H27C 109.5 . .
C26 C28 H28A 109.5 . .
C26 C28 H28B 109.5 . .
H28A C28 H28B 109.5 . .
C26 C28 H28C 109.5 . .
H28A C28 H28C 109.5 . .
H28B C28 H28C 109.5 . .
C31 C29 C23 114.10(18) . .
C31 C29 C30 109.82(19) . .
C23 C29 C30 109.39(18) . .
C31 C29 H29A 107.8 . .
C23 C29 H29A 107.8 . .
C30 C29 H29A 107.8 . .
C29 C30 H30A 109.5 . .
C29 C30 H30B 109.5 . .
H30A C30 H30B 109.5 . .
C29 C30 H30C 109.5 . .
H30A C30 H30C 109.5 . .
H30B C30 H30C 109.5 . .
C29 C31 H31A 109.5 . .
C29 C31 H31B 109.5 . .
H31A C31 H31B 109.5 . .
C29 C31 H31C 109.5 . .
H31A C31 H31C 109.5 . .
H31B C31 H31C 109.5 . .
C33 C32 C25 112.8(2) . .
C33 C32 C34 111.8(2) . .
C25 C32 C34 109.15(19) . .
C33 C32 H32A 107.6 . .
C25 C32 H32A 107.6 . .
C34 C32 H32A 107.6 . .
C32 C33 H33A 109.5 . .
C32 C33 H33B 109.5 . .
H33A C33 H33B 109.5 . .
C32 C33 H33C 109.5 . .
H33A C33 H33C 109.5 . .
H33B C33 H33C 109.5 . .
C32 C34 H34A 109.5 . .
C32 C34 H34B 109.5 . .
H34A C34 H34B 109.5 . .
C32 C34 H34C 109.5 . .
H34A C34 H34C 109.5 . .
H34B C34 H34C 109.5 . .
N1 C35 C36 110.55(16) . .
N1 C35 H35A 109.5 . .
C36 C35 H35A 109.5 . .
N1 C35 H35B 109.5 . .
C36 C35 H35B 109.5 . .
H35A C35 H35B 108.1 . .
N4 C36 C35 106.04(16) . .
N4 C36 H36A 110.5 . .
C35 C36 H36A 110.5 . .
N4 C36 H36B 110.5 . .
C35 C36 H36B 110.5 . .
H36A C36 H36B 108.7 . .
C42 C37 C38 120.53(18) . .
C42 C37 S3 116.81(14) . .
C38 C37 S3 122.64(15) . .
C39 C38 C37 117.72(19) . .
C39 C38 C43 116.96(19) . .
C37 C38 C43 125.32(19) . .
C40 C39 C38 123.08(19) . .
C40 C39 H39A 118.5 . .
C38 C39 H39A 118.5 . .
C39 C40 C41 117.79(19) . .
C39 C40 C46 122.45(18) . .
C41 C40 C46 119.60(19) . .
C40 C41 C42 122.77(19) . .
C40 C41 H41A 118.6 . .
C42 C41 H41A 118.6 . .
C41 C42 C37 117.82(18) . .
C41 C42 C49 116.75(18) . .
C37 C42 C49 125.40(17) . .
C45 C43 C38 110.2(2) . .
C45 C43 C44 111.9(3) . .
C38 C43 C44 111.4(2) . .
C45 C43 H43A 107.7 . .
C38 C43 H43A 107.7 . .
C44 C43 H43A 107.7 . .
C43 C44 H44A 109.5 . .
C43 C44 H44B 109.5 . .
H44A C44 H44B 109.5 . .
C43 C44 H44C 109.5 . .
H44A C44 H44C 109.5 . .
H44B C44 H44C 109.5 . .
C43 C45 H45A 109.5 . .
C43 C45 H45B 109.5 . .
H45A C45 H45B 109.5 . .
C43 C45 H45C 109.5 . .
H45A C45 H45C 109.5 . .
H45B C45 H45C 109.5 . .
C40 C46 C48 113.46(19) . .
C40 C46 C47 108.83(18) . .
C48 C46 C47 111.37(19) . .
C40 C46 H46A 107.6 . .
C48 C46 H46A 107.6 . .
C47 C46 H46A 107.6 . .
C46 C47 H47A 109.5 . .
C46 C47 H47B 109.5 . .
H47A C47 H47B 109.5 . .
C46 C47 H47C 109.5 . .
H47A C47 H47C 109.5 . .
H47B C47 H47C 109.5 . .
C46 C48 H48A 109.5 . .
C46 C48 H48B 109.5 . .
H48A C48 H48B 109.5 . .
C46 C48 H48C 109.5 . .
H48A C48 H48C 109.5 . .
H48B C48 H48C 109.5 . .
C50 C49 C42 111.26(16) . .
C50 C49 C51 110.30(17) . .
C42 C49 C51 110.28(16) . .
C50 C49 H49A 108.3 . .
C42 C49 H49A 108.3 . .
C51 C49 H49A 108.3 . .
C49 C50 H50A 109.5 . .
C49 C50 H50B 109.5 . .
H50A C50 H50B 109.5 . .
C49 C50 H50C 109.5 . .
H50A C50 H50C 109.5 . .
H50B C50 H50C 109.5 . .
C49 C51 H51A 109.5 . .
C49 C51 H51B 109.5 . .
H51A C51 H51B 109.5 . .
C49 C51 H51C 109.5 . .
H51A C51 H51C 109.5 . .
H51B C51 H51C 109.5 . .
N1A C1A C2A 179.1(3) . .
C1A C2A H2A1 109.5 . .
C1A C2A H2A2 109.5 . .
H2A1 C2A H2A2 109.5 . .
C1A C2A H2A3 109.5 . .
H2A1 C2A H2A3 109.5 . .
H2A2 C2A H2A3 109.5 . .

loop_
_geom_bond_atom_site_label_1
_geom_bond_atom_site_label_2
_geom_bond_distance
_geom_bond_site_symmetry_2
Co1 N3 2.0092(17) .
Co1 N4 2.0118(16) .
Co1 N2 2.0239(17) .
Co1 O7 2.1803(14) .
Co1 N1 2.1865(17) .
S1 O2 1.4458(15) .
S1 O1 1.4630(14) .
S1 N2 1.5837(17) .
S1 C3 1.804(2) .
S2 O3 1.4553(15) .
S2 O4 1.4611(15) .
S2 N3 1.5695(17) .
S2 C20 1.8007(19) .
S2 Na1 2.9880(9) .
S3 O6 1.4554(14) .
S3 O5 1.4623(13) .
S3 N4 1.5723(16) .
S3 C37 1.7960(19) .
S3 Na1 2.9479(9) 2_666
Na1 O5 2.3591(15) .
Na1 O7 2.4291(15) 2_666
Na1 O5 2.4499(15) 2_666
Na1 O6 2.4560(16) 2_666
Na1 O4 2.5008(16) .
Na1 O3 2.5047(16) .
Na1 Na1 3.5747(15) 2_666
O7 H2O7 0.83(3) .
O7 H1O7 0.90(3) .
N1 C1 1.477(3) .
N1 C35 1.482(3) .
N1 C18 1.486(3) .
N2 C2 1.479(2) .
N3 C19 1.479(3) .
N4 C36 1.471(2) .
C1 C2 1.517(3) .
C1 H1A 0.9900 .
C1 H1B 0.9900 .
C2 H2A 0.9900 .
C2 H2B 0.9900 .
C3 C4 1.414(3) .
C3 C8 1.420(3) .
C4 C5 1.398(3) .
C4 C9 1.533(3) .
C5 C6 1.384(3) .
C5 H5A 0.9500 .
C6 C7 1.391(3) .
C6 C12 1.516(3) .
C7 C8 1.393(3) .
C7 H7A 0.9500 .
C8 C15 1.537(3) .
C9 C10 1.525(3) .
C9 C11 1.531(3) .
C9 H9A 1.0000 .
C10 H10A 0.9800 .
C10 H10B 0.9800 .
C10 H10C 0.9800 .
C11 H11A 0.9800 .
C11 H11B 0.9800 .
C11 H11C 0.9800 .
C12 C14 1.529(3) .
C12 C13 1.534(3) .
C12 H12A 1.0000 .
C13 H13A 0.9800 .
C13 H13B 0.9800 .
C13 H13C 0.9800 .
C14 H14A 0.9800 .
C14 H14B 0.9800 .
C14 H14C 0.9800 .
C15 C17 1.532(3) .
C15 C16 1.534(3) .
C15 H15A 1.0000 .
C16 H16A 0.9800 .
C16 H16B 0.9800 .
C16 H16C 0.9800 .
C17 H17A 0.9800 .
C17 H17B 0.9800 .
C17 H17C 0.9800 .
C18 C19 1.522(3) .
C18 H18A 0.9900 .
C18 H18B 0.9900 .
C19 H19A 0.9900 .
C19 H19B 0.9900 .
C20 C25 1.410(3) .
C20 C21 1.419(3) .
C21 C22 1.395(3) .
C21 C26 1.525(3) .
C22 C23 1.391(3) .
C22 H22A 0.9500 .
C23 C24 1.384(3) .
C23 C29 1.522(3) .
C24 C25 1.397(3) .
C24 H24A 0.9500 .
C25 C32 1.529(3) .
C26 C27 1.528(3) .
C26 C28 1.531(3) .
C26 H26A 1.0000 .
C27 H27A 0.9800 .
C27 H27B 0.9800 .
C27 H27C 0.9800 .
C28 H28A 0.9800 .
C28 H28B 0.9800 .
C28 H28C 0.9800 .
C29 C31 1.522(3) .
C29 C30 1.529(3) .
C29 H29A 1.0000 .
C30 H30A 0.9800 .
C30 H30B 0.9800 .
C30 H30C 0.9800 .
C31 H31A 0.9800 .
C31 H31B 0.9800 .
C31 H31C 0.9800 .
C32 C33 1.517(4) .
C32 C34 1.538(4) .
C32 H32A 1.0000 .
C33 H33A 0.9800 .
C33 H33B 0.9800 .
C33 H33C 0.9800 .
C34 H34A 0.9800 .
C34 H34B 0.9800 .
C34 H34C 0.9800 .
C35 C36 1.524(3) .
C35 H35A 0.9900 .
C35 H35B 0.9900 .
C36 H36A 0.9900 .
C36 H36B 0.9900 .
C37 C42 1.417(3) .
C37 C38 1.417(3) .
C38 C39 1.393(3) .
C38 C43 1.535(3) .
C39 C40 1.383(3) .
C39 H39A 0.9500 .
C40 C41 1.387(3) .
C40 C46 1.520(3) .
C41 C42 1.396(3) .
C41 H41A 0.9500 .
C42 C49 1.533(3) .
C43 C45 1.535(4) .
C43 C44 1.536(4) .
C43 H43A 1.0000 .
C44 H44A 0.9800 .
C44 H44B 0.9800 .
C44 H44C 0.9800 .
C45 H45A 0.9800 .
C45 H45B 0.9800 .
C45 H45C 0.9800 .
C46 C48 1.530(3) .
C46 C47 1.534(3) .
C46 H46A 1.0000 .
C47 H47A 0.9800 .
C47 H47B 0.9800 .
C47 H47C 0.9800 .
C48 H48A 0.9800 .
C48 H48B 0.9800 .
C48 H48C 0.9800 .
C49 C50 1.532(3) .
C49 C51 1.537(3) .
C49 H49A 1.0000 .
C50 H50A 0.9800 .
C50 H50B 0.9800 .
C50 H50C 0.9800 .
C51 H51A 0.9800 .
C51 H51B 0.9800 .
C51 H51C 0.9800 .
N1A C1A 1.138(4) .
C1A C2A 1.451(4) .
C2A H2A1 0.9800 .
C2A H2A2 0.9800 .
C2A H2A3 0.9800 .
